data_4307192
loop_
_publ_author_name
'Bassem S. Bassil'
'Michael H. Dickman'
'Bernd von der Kammer'
'Ulrich Kortz'

_publ_contact_author_address
; 
International University Bremen
School of Engineering and Science
P.O. Box 750 561
28725 Bremen
Germany
;
_publ_contact_author_email
;
u.kortz@iu-bremen.de
;
_publ_contact_author_fax
;
+49-421-200 3229
;
_publ_contact_author_name
;
Ulrich KORTZ
;
_publ_contact_author_phone
;
+49-421-200 3235
;
_publ_section_title
;
The Monolanthanide-Containing Silicotungstates [Ln(\b2-SiW11O39)2]13- (Ln =
La, Ce, Sm, Eu, Gd, Tb, Yb, Lu): A Synthetic and Structural Investigation
;
_journal_name_full 'Inorganic Chemistry'
_journal_page_first 2452
_journal_page_last 2458
_journal_paper_doi 10.1021/ic061737d
_journal_volume 46
_journal_year 2007
_chemical_formula_sum 'H15.75 K9 La O93.75 Si2 W22'
_chemical_formula_weight 6107.57
_chemical_name_systematic
;
 ?
;
_space_group_IT_number 14
_symmetry_cell_setting monoclinic
_symmetry_space_group_name_Hall '-P 2ybc'
_symmetry_space_group_name_H-M 'P 1 21/c 1'
_atom_sites_solution_primary direct
_atom_sites_solution_secondary difmap
_audit_creation_method SHELXL-97
_cell_angle_alpha 90.00
_cell_angle_beta 96.966(4)
_cell_angle_gamma 90.00
_cell_formula_units_Z 4
_cell_length_a 18.7300(13)
_cell_length_b 20.0384(11)
_cell_length_c 27.5289(19)
_cell_measurement_reflns_used 7919
_cell_measurement_temperature 173(2)
_cell_measurement_theta_max 26.24
_cell_measurement_theta_min 2.20
_cell_volume 10255.9(12)
_computing_cell_refinement 'Bruker SMART'
_computing_data_collection 'Bruker SMART'
_computing_data_reduction 'Bruker SAINT'
_computing_molecular_graphics 'Bruker SHELXTL'
_computing_publication_material 'Bruker SHELXTL'
_computing_structure_refinement 'SHELXL-97 (Sheldrick, 1997)'
_computing_structure_solution 'SHELXS-97 (Sheldrick, 1990)'
_diffrn_ambient_temperature 173(2)
_diffrn_measured_fraction_theta_full 0.994
_diffrn_measured_fraction_theta_max 0.994
_diffrn_measurement_device_type 'CCD area detector'
_diffrn_measurement_method 'phi and omega scans'
_diffrn_radiation_monochromator graphite
_diffrn_radiation_source 'sealed tube'
_diffrn_radiation_type MoK\a
_diffrn_radiation_wavelength 0.71073
_diffrn_reflns_av_R_equivalents 0.1405
_diffrn_reflns_av_sigmaI/netI 0.0589
_diffrn_reflns_limit_h_max 24
_diffrn_reflns_limit_h_min -24
_diffrn_reflns_limit_k_max 25
_diffrn_reflns_limit_k_min -26
_diffrn_reflns_limit_l_max 35
_diffrn_reflns_limit_l_min -35
_diffrn_reflns_number 422183
_diffrn_reflns_theta_full 27.55
_diffrn_reflns_theta_max 27.55
_diffrn_reflns_theta_min 1.26
_exptl_absorpt_coefficient_mu 25.458
_exptl_absorpt_correction_T_max 0.3625
_exptl_absorpt_correction_T_min 0.1068
_exptl_absorpt_correction_type multi-scan
_exptl_absorpt_process_details SADABS
_exptl_crystal_colour colorless
_exptl_crystal_density_diffrn 3.956
_exptl_crystal_density_meas 0
_exptl_crystal_density_method 'not measured'
_exptl_crystal_description plate
_exptl_crystal_F_000 10599
_exptl_crystal_size_max 0.20
_exptl_crystal_size_mid 0.20
_exptl_crystal_size_min 0.05
_refine_diff_density_max 8.600
_refine_diff_density_min -8.869
_refine_diff_density_rms 0.576
_refine_ls_extinction_method none
_refine_ls_goodness_of_fit_ref 1.049
_refine_ls_matrix_type full
_refine_ls_number_parameters 703
_refine_ls_number_reflns 23564
_refine_ls_number_restraints 0
_refine_ls_restrained_S_all 1.049
_refine_ls_R_factor_all 0.0923
_refine_ls_R_factor_gt 0.0629
_refine_ls_shift/su_max 0.001
_refine_ls_shift/su_mean 0.000
_refine_ls_structure_factor_coef Fsqd
_refine_ls_weighting_details 'calc w=1/[\s^2^(Fo^2^)+(0.1030P)^2^+420.0000P] where P=(Fo^2^+2Fc^2^)/3'
_refine_ls_weighting_scheme calc
_refine_ls_wR_factor_gt 0.1735
_refine_ls_wR_factor_ref 0.1969
_reflns_number_gt 16984
_reflns_number_total 23564
_reflns_threshold_expression >2sigma(I)
_cod_data_source_file ic061737dsi20061219_051007_2.cif
_cod_data_source_block wla
_cod_depositor_comments
;
The following automatic conversions were performed:
'_symmetry_cell_setting' value 'Monoclinic' changed to 'monoclinic'
according to '/home/saulius/struct/CIF-dictionaries/cif_core.dic'
dictionary named 'cif_core.dic' version 2.4.1 from 2010-06-29.

Automatic conversion script
Id: cif_fix_enum 1527 2010-12-29 10:47:43Z saulius 
;
_cod_database_code 4307192

loop_
_symmetry_equiv_pos_as_xyz
'x, y, z'
'-x, y+1/2, -z+1/2'
'-x, -y, -z'
'x, -y-1/2, z-1/2'

loop_
_atom_site_label
_atom_site_type_symbol
_atom_site_fract_x
_atom_site_fract_y
_atom_site_fract_z
_atom_site_U_iso_or_equiv
_atom_site_adp_type
_atom_site_occupancy
_atom_site_symmetry_multiplicity
_atom_site_calc_flag
_atom_site_refinement_flags
_atom_site_disorder_assembly
_atom_site_disorder_group
W1 W 0.49499(4) 0.25793(3) 0.23581(2) 0.02351(16) Uani 1 1 d . . .
W2 W 0.63735(4) 0.28223(4) 0.32217(3) 0.02797(17) Uani 1 1 d . . .
W3 W 0.59222(4) 0.12745(4) 0.28491(3) 0.02367(16) Uani 1 1 d . . .
W4 W 0.57570(4) 0.07453(4) 0.41104(3) 0.02342(16) Uani 1 1 d . . .
W5 W 0.62122(4) 0.22892(4) 0.45135(3) 0.02554(17) Uani 1 1 d . . .
W6 W 0.46935(4) 0.15978(4) 0.47845(2) 0.02426(16) Uani 1 1 d . . .
W7 W 0.46208(4) 0.33778(4) 0.44691(3) 0.02599(17) Uani 1 1 d . . .
W8 W 0.47840(5) 0.38353(4) 0.33152(3) 0.02688(17) Uani 1 1 d . . .
W9 W 0.32358(4) 0.31193(4) 0.35529(3) 0.02426(16) Uani 1 1 d . . .
W10 W 0.31307(4) 0.13506(4) 0.37599(2) 0.02238(16) Uani 1 1 d . . .
W11 W 0.41926(4) 0.05193(3) 0.31172(2) 0.02147(16) Uani 1 1 d . . .
W12 W 0.08607(5) 0.27020(5) 0.24513(3) 0.0338(2) Uani 1 1 d . . .
W13 W -0.01761(5) 0.13702(5) 0.19913(3) 0.0398(2) Uani 1 1 d . . .
W14 W -0.06060(5) 0.29560(5) 0.16264(3) 0.0372(2) Uani 1 1 d . . .
W15 W -0.05429(4) 0.24244(4) 0.03213(3) 0.03076(18) Uani 1 1 d . . .
W16 W -0.01432(5) 0.08477(5) 0.07339(4) 0.0401(2) Uani 1 1 d . . .
W17 W 0.09170(4) 0.16614(4) 0.00156(3) 0.02800(18) Uani 1 1 d . . .
W18 W 0.10630(4) 0.34119(4) 0.03071(3) 0.02690(17) Uani 1 1 d . . .
W19 W 0.09813(5) 0.39071(4) 0.14918(3) 0.03226(19) Uani 1 1 d . . .
W20 W 0.25270(5) 0.31247(4) 0.12141(3) 0.02812(18) Uani 1 1 d . . .
W21 W 0.25410(4) 0.13987(4) 0.09897(2) 0.02363(16) Uani 1 1 d . . .
W22 W 0.14536(4) 0.05657(4) 0.16595(3) 0.02714(17) Uani 1 1 d . . .
Si1 Si 0.4753(3) 0.2089(2) 0.35649(16) 0.0174(9) Uani 1 1 d . . .
O1S1 O 0.5303(6) 0.2150(6) 0.3145(4) 0.019(2) Uiso 1 1 d . . .
O2S1 O 0.5214(6) 0.1796(6) 0.4070(4) 0.020(2) Uiso 1 1 d . . .
O3S1 O 0.4449(7) 0.2833(6) 0.3671(4) 0.022(3) Uiso 1 1 d . . .
O4S1 O 0.4100(7) 0.1575(6) 0.3393(4) 0.021(2) Uiso 1 1 d . . .
Si2 Si 0.0960(3) 0.2171(2) 0.12357(17) 0.0217(10) Uani 1 1 d . . .
O1S2 O 0.0411(9) 0.2269(8) 0.1664(6) 0.047(4) Uiso 1 1 d . . .
O2S2 O 0.0464(10) 0.1895(9) 0.0735(6) 0.050(4) Uiso 1 1 d . . .
O3S2 O 0.1257(9) 0.2894(8) 0.1112(6) 0.043(4) Uiso 1 1 d . . .
O4S2 O 0.1584(9) 0.1644(8) 0.1380(6) 0.045(4) Uiso 1 1 d . . .
La La 0.28699(6) 0.18307(5) 0.23759(3) 0.0227(2) Uani 1 1 d . . .
O1L O 0.4147(7) 0.2111(6) 0.2344(5) 0.028(3) Uiso 1 1 d . . .
O9L O 0.3114(7) 0.2777(6) 0.2967(4) 0.026(3) Uiso 1 1 d . . .
O10L O 0.2589(7) 0.1442(6) 0.3192(5) 0.027(3) Uiso 1 1 d . . .
O11L O 0.3577(7) 0.0774(6) 0.2607(4) 0.027(3) Uiso 1 1 d . . .
O12L O 0.1643(9) 0.2236(8) 0.2424(6) 0.049(4) Uiso 1 1 d . . .
O20L O 0.2676(9) 0.2778(8) 0.1801(6) 0.045(4) Uiso 1 1 d . . .
O21L O 0.3095(7) 0.1425(6) 0.1560(4) 0.025(3) Uiso 1 1 d . . .
O22L O 0.2099(9) 0.0829(8) 0.2142(6) 0.045(4) Uiso 1 1 d . . .
O1T O 0.4898(8) 0.2900(7) 0.1771(5) 0.035(3) Uiso 1 1 d . . .
O2T O 0.7173(9) 0.3257(8) 0.3224(6) 0.042(4) Uiso 1 1 d . . .
O3T O 0.6440(8) 0.0723(7) 0.2569(5) 0.035(3) Uiso 1 1 d . . .
O4T O 0.6220(7) -0.0003(6) 0.4243(5) 0.029(3) Uiso 1 1 d . . .
O5T O 0.6959(8) 0.2565(7) 0.4901(5) 0.037(3) Uiso 1 1 d . . .
O6T O 0.4455(7) 0.1406(7) 0.5350(5) 0.031(3) Uiso 1 1 d . . .
O7T O 0.4705(8) 0.3859(7) 0.4988(5) 0.037(3) Uiso 1 1 d . . .
O8T O 0.4926(8) 0.4613(7) 0.3097(5) 0.032(3) Uiso 1 1 d . . .
O9T O 0.2420(8) 0.3496(7) 0.3605(5) 0.032(3) Uiso 1 1 d . . .
O10T O 0.2482(8) 0.1097(7) 0.4128(5) 0.034(3) Uiso 1 1 d . . .
O11T O 0.4239(7) -0.0331(6) 0.3023(4) 0.027(3) Uiso 1 1 d . . .
O12T O 0.0936(9) 0.2991(8) 0.3046(5) 0.042(4) Uiso 1 1 d . . .
O12 O 0.5939(7) 0.2983(6) 0.2591(5) 0.029(3) Uiso 1 1 d . . .
O13T O -0.0686(11) 0.0877(10) 0.2326(7) 0.067(5) Uiso 1 1 d . . .
O13 O 0.5534(7) 0.1792(6) 0.2281(5) 0.028(3) Uiso 1 1 d . . .
O14T O -0.1417(10) 0.3387(9) 0.1646(6) 0.052(4) Uiso 1 1 d . . .
O15T O -0.1321(9) 0.2689(8) -0.0019(6) 0.046(4) Uiso 1 1 d . . .
O16T O -0.0645(9) 0.0141(8) 0.0592(5) 0.043(4) Uiso 1 1 d . . .
O17T O 0.1089(8) 0.1437(7) -0.0564(5) 0.035(3) Uiso 1 1 d . . .
O18T O 0.1015(10) 0.3919(9) -0.0188(7) 0.058(5) Uiso 1 1 d . . .
O18 O 0.4648(7) 0.3337(6) 0.2714(5) 0.027(3) Uiso 1 1 d . . .
O19T O 0.0923(10) 0.4706(9) 0.1685(6) 0.051(4) Uiso 1 1 d . . .
O20T O 0.3284(9) 0.3551(8) 0.1125(5) 0.040(3) Uiso 1 1 d . . .
O21T O 0.3120(8) 0.1063(7) 0.0610(5) 0.035(3) Uiso 1 1 d . . .
O22T O 0.1404(10) -0.0277(9) 0.1742(6) 0.055(4) Uiso 1 1 d . . .
O23 O 0.6655(7) 0.1954(6) 0.3012(5) 0.028(3) Uiso 1 1 d . . .
O25 O 0.6482(7) 0.2496(7) 0.3884(5) 0.030(3) Uiso 1 1 d . . .
O28 O 0.5732(7) 0.3479(6) 0.3420(5) 0.029(3) Uiso 1 1 d . . .
O34 O 0.6129(7) 0.0998(6) 0.3515(4) 0.024(3) Uiso 1 1 d . . .
O45 O 0.6472(7) 0.1379(7) 0.4436(5) 0.030(3) Uiso 1 1 d . . .
O46 O 0.5257(7) 0.0807(6) 0.4678(4) 0.026(3) Uiso 1 1 d . . .
O56 O 0.5637(7) 0.1985(6) 0.4998(4) 0.026(3) Uiso 1 1 d . . .
O57 O 0.5600(8) 0.3058(7) 0.4470(5) 0.032(3) Uiso 1 1 d . . .
O67 O 0.4419(7) 0.2515(6) 0.4720(4) 0.025(3) Uiso 1 1 d . . .
O78 O 0.4873(8) 0.4025(7) 0.3999(5) 0.031(3) Uiso 1 1 d . . .
O79 O 0.3675(8) 0.3493(7) 0.4235(5) 0.030(3) Uiso 1 1 d . . .
O89 O 0.3760(7) 0.3876(6) 0.3317(5) 0.029(3) Uiso 1 1 d . . .
O101 O 0.3507(7) 0.0501(6) 0.3592(5) 0.027(3) Uiso 1 1 d . . .
O123 O 0.0270(11) 0.1918(9) 0.2525(7) 0.061(5) Uiso 1 1 d . . .
O124 O -0.0139(8) 0.3083(7) 0.2255(5) 0.040(3) Uiso 1 1 d . . .
O129 O 0.1122(10) 0.3452(8) 0.2093(6) 0.050(4) Uiso 1 1 d . . .
O132 O 0.0651(9) 0.0902(8) 0.1984(6) 0.048(4) Uiso 1 1 d . . .
O134 O -0.0870(11) 0.2100(10) 0.1836(7) 0.061(5) Uiso 1 1 d . . .
O136 O -0.0458(10) 0.1112(9) 0.1348(6) 0.055(4) Uiso 1 1 d . . .
O145 O -0.0766(9) 0.2656(8) 0.0968(6) 0.049(4) Uiso 1 1 d . . .
O149 O 0.0017(9) 0.3621(8) 0.1407(6) 0.048(4) Uiso 1 1 d . . .
O156 O -0.0816(10) 0.1527(9) 0.0449(7) 0.058(5) Uiso 1 1 d . . .
O157 O -0.0043(8) 0.2043(7) -0.0181(5) 0.036(3) Uiso 1 1 d . . .
O158 O 0.0071(9) 0.3152(8) 0.0321(6) 0.048(4) Uiso 1 1 d . . .
O162 O 0.0673(8) 0.0541(7) 0.1041(5) 0.034(3) Uiso 1 1 d . . .
O167 O 0.0335(10) 0.0905(9) 0.0140(6) 0.054(4) Uiso 1 1 d . . .
O171 O 0.1716(9) 0.1386(8) 0.0402(6) 0.045(4) Uiso 1 1 d . . .
O178 O 0.1179(9) 0.2564(8) 0.0024(6) 0.048(4) Uiso 1 1 d . . .
O180 O 0.2014(9) 0.3484(8) 0.0539(6) 0.046(4) Uiso 1 1 d . . .
O189 O 0.0859(9) 0.4079(8) 0.0793(6) 0.049(4) Uiso 1 1 d . . .
O190 O 0.1985(10) 0.3871(9) 0.1448(6) 0.052(4) Uiso 1 1 d . . .
O201 O 0.2576(9) 0.2313(8) 0.0854(6) 0.043(4) Uiso 1 1 d . . .
O212 O 0.2090(9) 0.0578(8) 0.1152(6) 0.044(4) Uiso 1 1 d . . .
O311 O 0.5043(7) 0.0824(6) 0.2829(4) 0.021(2) Uiso 1 1 d . . .
O411 O 0.4940(7) 0.0460(6) 0.3734(5) 0.029(3) Uiso 1 1 d . . .
O610 O 0.3933(7) 0.1316(6) 0.4369(4) 0.023(3) Uiso 1 1 d . . .
O910 O 0.3137(7) 0.2297(6) 0.3890(4) 0.022(3) Uiso 1 1 d . . .
K1 K 0.6995(3) -0.0844(3) 0.48962(17) 0.0443(12) Uani 1 1 d . . .
K2 K 0.4746(3) 0.0964(2) 0.62630(16) 0.0409(12) Uani 1 1 d . . .
K3 K 0.1565(3) 0.2626(3) -0.1004(2) 0.0539(14) Uani 1 1 d . . .
K4 K 0.5558(3) 0.5870(3) 0.3240(2) 0.0503(13) Uani 1 1 d . . .
K5 K 0.2563(4) 0.4124(3) 0.4635(2) 0.0610(16) Uani 1 1 d . . .
K6 K 0.7135(5) -0.0094(4) 0.3375(3) 0.0457(18) Uiso 0.65 1 d P . .
K7 K 0.7770(5) 0.3698(4) 0.4965(3) 0.0486(19) Uiso 0.65 1 d P . .
K8 K 0.9470(5) 0.4091(4) 0.4138(3) 0.0485(19) Uiso 0.65 1 d P . .
K9 K 0.1872(6) -0.1272(5) 0.2401(4) 0.049(2) Uiso 0.55 1 d P . .
K10 K 0.1256(8) 0.0329(7) 0.3976(5) 0.056(3) Uiso 0.45 1 d P . .
K11 K 0.2967(11) -0.0547(10) 0.2351(7) 0.054(5) Uiso 0.30 1 d P . .
K12 K 0.2656(7) 0.4011(7) 0.2436(4) 0.052(3) Uiso 0.45 1 d P . .
K13 K -0.2778(14) 0.4264(12) 0.1225(9) 0.072(6) Uiso 0.30 1 d P . .
O1W O 0.2719(15) 0.2486(13) 0.4815(10) 0.084(8) Uiso 0.85 1 d P . .
O2W O 0.1677(14) 0.4595(13) 0.3865(9) 0.079(7) Uiso 0.90 1 d P . .
O3W O 0.4118(10) 0.0600(9) 0.7053(6) 0.055(4) Uiso 1 1 d . . .
O4W O 0.8249(17) 0.3257(15) 0.4085(11) 0.063(8) Uiso 0.65 1 d P . .
O5W O 0.6062(15) 0.0216(14) 0.5492(10) 0.089(8) Uiso 0.90 1 d P . .
O6W O 0.8393(13) 0.4877(11) 0.4717(8) 0.079(6) Uiso 1 1 d . . .
O7W O -0.2194(10) 0.3316(9) 0.0659(6) 0.052(4) Uiso 1 1 d . . .
O8W O 0.1033(13) 0.4237(11) 0.3549(8) 0.077(6) Uiso 1 1 d . . .
O9W O 0.1131(14) 0.3698(13) -0.1684(9) 0.067(7) Uiso 0.80 1 d P . .
O10W O 0.4502(14) 0.1929(13) 0.0997(9) 0.093(7) Uiso 1 1 d . . .
O11W O 0.6574(15) 0.4135(14) 0.4378(10) 0.055(7) Uiso 0.65 1 d P . .
O12W O 0.0022(15) 0.2768(13) -0.1056(9) 0.050(6) Uiso 0.65 1 d P . .
O13W O 0.5845(18) 0.2886(16) 0.5777(11) 0.062(8) Uiso 0.60 1 d P . .
O14W O 0.684(2) 0.3443(18) 0.1921(13) 0.083(10) Uiso 0.65 1 d P . .
O15W O 0.370(2) 0.4989(17) 0.4903(12) 0.072(9) Uiso 0.60 1 d P . .
O16W O 0.1612(16) 0.4614(15) 0.2927(10) 0.084(8) Uiso 0.80 1 d P . .
O17W O 0.515(2) 0.5414(19) 0.4106(14) 0.062(10) Uiso 0.50 1 d P . .
O18W O 0.3410(19) -0.0144(17) 0.1495(12) 0.052(8) Uiso 0.50 1 d P . .
O19W O 0.337(2) 0.519(2) 0.3461(15) 0.049(10) Uiso 0.40 1 d P . .
O20W O -0.198(2) 0.4932(18) 0.1993(13) 0.057(9) Uiso 0.50 1 d P . .
O21W O -0.008(3) 0.416(3) -0.1108(19) 0.083(14) Uiso 0.45 1 d P . .
O22W O 0.092(3) -0.222(2) 0.1906(16) 0.046(11) Uiso 0.35 1 d P . .

loop_
_atom_site_aniso_label
_atom_site_aniso_U_11
_atom_site_aniso_U_22
_atom_site_aniso_U_33
_atom_site_aniso_U_23
_atom_site_aniso_U_13
_atom_site_aniso_U_12
W1 0.0314(4) 0.0196(3) 0.0199(3) 0.0006(3) 0.0046(3) -0.0011(3)
W2 0.0279(4) 0.0279(4) 0.0285(4) -0.0012(3) 0.0052(3) -0.0061(3)
W3 0.0250(4) 0.0231(4) 0.0238(3) -0.0009(3) 0.0065(3) 0.0024(3)
W4 0.0234(4) 0.0231(4) 0.0231(3) 0.0021(3) 0.0001(3) 0.0051(3)
W5 0.0223(4) 0.0301(4) 0.0232(3) -0.0036(3) -0.0014(3) 0.0007(3)
W6 0.0255(4) 0.0304(4) 0.0166(3) 0.0028(3) 0.0011(3) 0.0048(3)
W7 0.0308(4) 0.0260(4) 0.0205(3) -0.0052(3) 0.0004(3) 0.0042(3)
W8 0.0374(5) 0.0184(3) 0.0245(4) -0.0019(3) 0.0024(3) -0.0009(3)
W9 0.0279(4) 0.0242(4) 0.0199(3) -0.0019(3) -0.0001(3) 0.0071(3)
W10 0.0216(4) 0.0265(4) 0.0189(3) 0.0033(3) 0.0020(3) 0.0021(3)
W11 0.0239(4) 0.0185(3) 0.0215(3) 0.0011(2) 0.0007(3) 0.0020(3)
W12 0.0336(5) 0.0457(5) 0.0230(4) -0.0002(3) 0.0068(3) 0.0137(4)
W13 0.0319(5) 0.0521(5) 0.0373(5) 0.0024(4) 0.0116(4) -0.0119(4)
W14 0.0279(5) 0.0507(5) 0.0337(4) -0.0031(4) 0.0070(3) 0.0102(4)
W15 0.0236(4) 0.0365(4) 0.0313(4) -0.0009(3) -0.0004(3) 0.0028(3)
W16 0.0277(5) 0.0360(5) 0.0567(6) -0.0100(4) 0.0062(4) -0.0113(4)
W17 0.0284(4) 0.0329(4) 0.0221(4) -0.0016(3) 0.0004(3) 0.0030(3)
W18 0.0241(4) 0.0320(4) 0.0232(4) 0.0043(3) -0.0029(3) 0.0022(3)
W19 0.0278(4) 0.0274(4) 0.0401(4) -0.0059(3) -0.0018(3) 0.0057(3)
W20 0.0350(5) 0.0270(4) 0.0227(4) -0.0026(3) 0.0049(3) -0.0122(3)
W21 0.0246(4) 0.0273(4) 0.0189(3) -0.0023(3) 0.0019(3) 0.0048(3)
W22 0.0246(4) 0.0242(4) 0.0314(4) 0.0026(3) -0.0015(3) -0.0055(3)
Si1 0.022(3) 0.015(2) 0.016(2) -0.0003(16) 0.0025(18) 0.0027(18)
Si2 0.018(3) 0.025(2) 0.023(2) -0.0014(19) 0.0053(19) 0.0009(19)
La 0.0269(6) 0.0227(5) 0.0182(5) 0.0008(4) 0.0012(4) 0.0043(4)
K1 0.046(3) 0.059(3) 0.028(2) 0.008(2) 0.006(2) 0.005(2)
K2 0.064(3) 0.026(2) 0.030(2) -0.0027(17) -0.008(2) 0.008(2)
K3 0.052(4) 0.063(4) 0.047(3) 0.010(3) 0.007(3) -0.008(3)
K4 0.056(4) 0.042(3) 0.053(3) -0.001(2) 0.008(3) -0.012(2)
K5 0.072(4) 0.064(4) 0.050(3) -0.001(3) 0.018(3) 0.011(3)

loop_
_atom_type_symbol
_atom_type_description
_atom_type_scat_dispersion_real
_atom_type_scat_dispersion_imag
_atom_type_scat_source
O O 0.0106 0.0060 'International Tables Vol C Tables 4.2.6.8 and 6.1.1.4'
Si Si 0.0817 0.0704 'International Tables Vol C Tables 4.2.6.8 and 6.1.1.4'
K K 0.2009 0.2494 'International Tables Vol C Tables 4.2.6.8 and 6.1.1.4'
La La -0.2871 2.4523 'International Tables Vol C Tables 4.2.6.8 and 6.1.1.4'
W W -0.8490 6.8722 'International Tables Vol C Tables 4.2.6.8 and 6.1.1.4'
H H 0.0000 0.0000 'International Tables Vol C Tables 4.2.6.8 and 6.1.1.4'

loop_
_geom_angle_atom_site_label_1
_geom_angle_atom_site_label_2
_geom_angle_atom_site_label_3
_geom_angle
_geom_angle_site_symmetry_1
_geom_angle_site_symmetry_3
_geom_angle_publ_flag
O1T W1 O1L 103.1(6) . . ?
O1T W1 O18 101.2(6) . . ?
O1L W1 O18 97.3(6) . . ?
O1T W1 O13 99.7(6) . . ?
O1L W1 O13 93.1(6) . . ?
O18 W1 O13 153.8(5) . . ?
O1T W1 O12 95.3(6) . . ?
O1L W1 O12 161.6(5) . . ?
O18 W1 O12 80.8(5) . . ?
O13 W1 O12 81.7(5) . . ?
O1T W1 O1S1 167.0(6) . . ?
O1L W1 O1S1 88.2(5) . . ?
O18 W1 O1S1 83.5(5) . . ?
O13 W1 O1S1 72.9(5) . . ?
O12 W1 O1S1 73.4(5) . . ?
O2T W2 O12 101.4(7) . . ?
O2T W2 O28 103.1(6) . . ?
O12 W2 O28 85.9(6) . . ?
O2T W2 O25 100.1(6) . . ?
O12 W2 O25 158.5(6) . . ?
O28 W2 O25 87.7(6) . . ?
O2T W2 O23 100.8(6) . . ?
O12 W2 O23 89.0(6) . . ?
O28 W2 O23 156.1(6) . . ?
O25 W2 O23 88.6(5) . . ?
O2T W2 O1S1 173.8(6) . . ?
O12 W2 O1S1 75.5(5) . . ?
O28 W2 O1S1 82.1(5) . . ?
O25 W2 O1S1 83.3(5) . . ?
O23 W2 O1S1 73.9(5) . . ?
O3T W3 O311 102.6(6) . . ?
O3T W3 O34 100.6(6) . . ?
O311 W3 O34 87.9(5) . . ?
O3T W3 O13 99.2(6) . . ?
O311 W3 O13 89.5(5) . . ?
O34 W3 O13 160.2(5) . . ?
O3T W3 O23 97.7(6) . . ?
O311 W3 O23 159.5(5) . . ?
O34 W3 O23 85.8(5) . . ?
O13 W3 O23 89.8(5) . . ?
O3T W3 O1S1 170.4(5) . . ?
O311 W3 O1S1 84.2(5) . . ?
O34 W3 O1S1 86.2(5) . . ?
O13 W3 O1S1 74.0(5) . . ?
O23 W3 O1S1 76.0(5) . . ?
O4T W4 O411 102.1(6) . . ?
O4T W4 O46 99.4(6) . . ?
O411 W4 O46 91.4(6) . . ?
O4T W4 O34 100.5(6) . . ?
O411 W4 O34 87.9(6) . . ?
O46 W4 O34 159.8(5) . . ?
O4T W4 O45 99.5(6) . . ?
O411 W4 O45 158.3(6) . . ?
O46 W4 O45 87.7(5) . . ?
O34 W4 O45 85.5(5) . . ?
O4T W4 O2S1 170.1(5) . . ?
O411 W4 O2S1 85.7(5) . . ?
O46 W4 O2S1 74.2(5) . . ?
O34 W4 O2S1 85.6(5) . . ?
O45 W4 O2S1 73.1(5) . . ?
O5T W5 O45 100.1(6) . . ?
O5T W5 O25 101.9(6) . . ?
O45 W5 O25 90.4(6) . . ?
O5T W5 O56 98.7(6) . . ?
O45 W5 O56 86.9(5) . . ?
O25 W5 O56 159.4(6) . . ?
O5T W5 O57 102.3(6) . . ?
O45 W5 O57 157.1(6) . . ?
O25 W5 O57 89.5(6) . . ?
O56 W5 O57 85.2(6) . . ?
O5T W5 O2S1 172.0(5) . . ?
O45 W5 O2S1 74.6(5) . . ?
O25 W5 O2S1 84.3(5) . . ?
O56 W5 O2S1 75.2(5) . . ?
O57 W5 O2S1 82.6(5) . . ?
O6T W6 O610 103.4(6) . . ?
O6T W6 O67 101.8(6) . . ?
O610 W6 O67 93.4(5) . . ?
O6T W6 O46 99.2(6) . . ?
O610 W6 O46 92.9(5) . . ?
O67 W6 O46 156.0(5) . . ?
O6T W6 O56 98.2(6) . . ?
O610 W6 O56 158.4(5) . . ?
O67 W6 O56 82.5(5) . . ?
O46 W6 O56 83.2(5) . . ?
O6T W6 O2S1 170.2(6) . . ?
O610 W6 O2S1 84.1(5) . . ?
O67 W6 O2S1 83.8(5) . . ?
O46 W6 O2S1 73.8(5) . . ?
O56 W6 O2S1 74.4(5) . . ?
O7T W7 O79 102.1(7) . . ?
O7T W7 O67 102.1(6) . . ?
O79 W7 O67 90.9(6) . . ?
O7T W7 O78 100.1(6) . . ?
O79 W7 O78 89.1(6) . . ?
O67 W7 O78 157.3(5) . . ?
O7T W7 O57 101.2(6) . . ?
O79 W7 O57 156.7(6) . . ?
O67 W7 O57 85.9(6) . . ?
O78 W7 O57 85.1(6) . . ?
O7T W7 O3S1 172.2(6) . . ?
O79 W7 O3S1 73.9(5) . . ?
O67 W7 O3S1 84.8(5) . . ?
O78 W7 O3S1 73.4(5) . . ?
O57 W7 O3S1 82.8(5) . . ?
O8T W8 O28 102.4(6) . . ?
O8T W8 O78 99.7(6) . . ?
O28 W8 O78 87.5(6) . . ?
O8T W8 O89 99.2(6) . . ?
O28 W8 O89 158.3(6) . . ?
O78 W8 O89 87.6(6) . . ?
O8T W8 O18 100.4(6) . . ?
O28 W8 O18 87.7(6) . . ?
O78 W8 O18 159.9(5) . . ?
O89 W8 O18 89.8(6) . . ?
O8T W8 O3S1 171.6(5) . . ?
O28 W8 O3S1 84.7(5) . . ?
O78 W8 O3S1 75.8(5) . . ?
O89 W8 O3S1 73.7(5) . . ?
O18 W8 O3S1 84.3(5) . . ?
O9T W9 O9L 103.3(6) . . ?
O9T W9 O910 101.4(6) . . ?
O9L W9 O910 95.8(5) . . ?
O9T W9 O89 99.9(6) . . ?
O9L W9 O89 90.7(6) . . ?
O910 W9 O89 155.6(5) . . ?
O9T W9 O79 91.4(6) . . ?
O9L W9 O79 164.6(6) . . ?
O910 W9 O79 85.6(5) . . ?
O89 W9 O79 82.2(5) . . ?
O9T W9 O3S1 162.8(5) . . ?
O9L W9 O3S1 92.8(5) . . ?
O910 W9 O3S1 82.5(5) . . ?
O89 W9 O3S1 73.6(5) . . ?
O79 W9 O3S1 72.1(5) . . ?
O10T W10 O10L 100.2(6) . . ?
O10T W10 O101 100.6(6) . . ?
O10L W10 O101 93.8(6) . . ?
O10T W10 O910 99.5(6) . . ?
O10L W10 O910 93.0(5) . . ?
O101 W10 O910 157.2(5) . . ?
O10T W10 O610 90.4(6) . . ?
O10L W10 O610 169.3(5) . . ?
O101 W10 O610 85.2(5) . . ?
O910 W10 O610 84.1(5) . . ?
O10T W10 O4S1 169.3(6) . . ?
O10L W10 O4S1 89.5(5) . . ?
O101 W10 O4S1 74.2(5) . . ?
O910 W10 O4S1 84.2(5) . . ?
O610 W10 O4S1 80.0(4) . . ?
O11T W11 O11L 101.7(6) . . ?
O11T W11 O101 97.6(6) . . ?
O11L W11 O101 96.8(6) . . ?
O11T W11 O311 100.9(5) . . ?
O11L W11 O311 94.1(5) . . ?
O101 W11 O311 156.2(5) . . ?
O11T W11 O411 91.5(6) . . ?
O11L W11 O411 166.6(5) . . ?
O101 W11 O411 83.3(5) . . ?
O311 W11 O411 81.3(5) . . ?
O11T W11 O4S1 168.7(5) . . ?
O11L W11 O4S1 85.9(5) . . ?
O101 W11 O4S1 73.0(5) . . ?
O311 W11 O4S1 86.8(5) . . ?
O411 W11 O4S1 81.4(5) . . ?
O12T W12 O12L 104.4(8) . . ?
O12T W12 O129 103.4(7) . . ?
O12L W12 O129 97.5(8) . . ?
O12T W12 O123 98.8(8) . . ?
O12L W12 O123 93.6(8) . . ?
O129 W12 O123 151.8(8) . . ?
O12T W12 O124 95.4(7) . . ?
O12L W12 O124 159.9(7) . . ?
O129 W12 O124 81.5(7) . . ?
O123 W12 O124 79.3(7) . . ?
O12T W12 O1S2 163.9(7) . . ?
O12L W12 O1S2 88.4(7) . . ?
O129 W12 O1S2 84.3(6) . . ?
O123 W12 O1S2 70.1(7) . . ?
O124 W12 O1S2 71.5(6) . . ?
O13T W13 O132 103.9(9) . . ?
O13T W13 O136 103.9(9) . . ?
O132 W13 O136 89.4(8) . . ?
O13T W13 O123 97.8(9) . . ?
O132 W13 O123 90.6(8) . . ?
O136 W13 O123 157.7(8) . . ?
O13T W13 O134 98.5(9) . . ?
O132 W13 O134 157.6(8) . . ?
O136 W13 O134 84.0(8) . . ?
O123 W13 O134 87.5(8) . . ?
O13T W13 O1S2 164.6(8) . . ?
O132 W13 O1S2 87.3(7) . . ?
O136 W13 O1S2 86.6(7) . . ?
O123 W13 O1S2 71.2(7) . . ?
O134 W13 O1S2 71.0(7) . . ?
O14T W14 O124 102.5(7) . . ?
O14T W14 O134 100.2(8) . . ?
O124 W14 O134 87.2(7) . . ?
O14T W14 O145 98.5(8) . . ?
O124 W14 O145 159.0(7) . . ?
O134 W14 O145 89.2(8) . . ?
O14T W14 O149 103.2(8) . . ?
O124 W14 O149 87.8(7) . . ?
O134 W14 O149 156.5(8) . . ?
O145 W14 O149 87.2(7) . . ?
O14T W14 O1S2 172.2(7) . . ?
O124 W14 O1S2 75.6(6) . . ?
O134 W14 O1S2 72.3(7) . . ?
O145 W14 O1S2 83.6(7) . . ?
O149 W14 O1S2 84.3(7) . . ?
O15T W15 O158 104.0(8) . . ?
O15T W15 O156 99.3(8) . . ?
O158 W15 O156 156.5(8) . . ?
O15T W15 O157 100.7(7) . . ?
O158 W15 O157 87.5(7) . . ?
O156 W15 O157 85.5(7) . . ?
O15T W15 O145 99.5(7) . . ?
O158 W15 O145 90.9(7) . . ?
O156 W15 O145 87.9(7) . . ?
O157 W15 O145 159.5(7) . . ?
O15T W15 O2S2 170.8(7) . . ?
O158 W15 O2S2 83.9(7) . . ?
O156 W15 O2S2 72.6(7) . . ?
O157 W15 O2S2 74.6(6) . . ?
O145 W15 O2S2 84.9(7) . . ?
O16T W16 O162 103.9(7) . . ?
O16T W16 O136 102.1(7) . . ?
O162 W16 O136 90.8(7) . . ?
O16T W16 O156 100.1(8) . . ?
O162 W16 O156 156.1(7) . . ?
O136 W16 O156 84.9(8) . . ?
O16T W16 O167 98.7(7) . . ?
O162 W16 O167 87.9(7) . . ?
O136 W16 O167 158.9(7) . . ?
O156 W16 O167 87.8(8) . . ?
O16T W16 O2S2 166.5(7) . . ?
O162 W16 O2S2 85.5(6) . . ?
O136 W16 O2S2 87.3(7) . . ?
O156 W16 O2S2 70.9(7) . . ?
O167 W16 O2S2 71.6(7) . . ?
O17T W17 O171 103.3(7) . . ?
O17T W17 O178 100.6(7) . . ?
O171 W17 O178 95.2(7) . . ?
O17T W17 O167 97.6(7) . . ?
O171 W17 O167 95.8(7) . . ?
O178 W17 O167 155.9(8) . . ?
O17T W17 O157 96.6(6) . . ?
O171 W17 O157 160.1(6) . . ?
O178 W17 O157 81.8(7) . . ?
O167 W17 O157 80.6(7) . . ?
O17T W17 O2S2 168.8(7) . . ?
O171 W17 O2S2 85.5(7) . . ?
O178 W17 O2S2 85.2(7) . . ?
O167 W17 O2S2 74.3(7) . . ?
O157 W17 O2S2 74.7(6) . . ?
O18T W18 O180 100.9(8) . . ?
O18T W18 O178 101.8(8) . . ?
O180 W18 O178 93.4(7) . . ?
O18T W18 O158 102.7(8) . . ?
O180 W18 O158 156.1(7) . . ?
O178 W18 O158 85.7(7) . . ?
O18T W18 O189 98.3(8) . . ?
O180 W18 O189 88.2(7) . . ?
O178 W18 O189 159.2(7) . . ?
O158 W18 O189 84.5(7) . . ?
O18T W18 O3S2 167.4(7) . . ?
O180 W18 O3S2 71.5(6) . . ?
O178 W18 O3S2 88.9(6) . . ?
O158 W18 O3S2 84.6(6) . . ?
O189 W18 O3S2 71.9(6) . . ?
O19T W19 O129 100.9(8) . . ?
O19T W19 O149 103.2(8) . . ?
O129 W19 O149 89.5(7) . . ?
O19T W19 O190 99.1(8) . . ?
O129 W19 O190 90.2(7) . . ?
O149 W19 O190 157.3(7) . . ?
O19T W19 O189 98.0(7) . . ?
O129 W19 O189 161.1(7) . . ?
O149 W19 O189 86.3(7) . . ?
O190 W19 O189 86.7(7) . . ?
O19T W19 O3S2 166.9(7) . . ?
O129 W19 O3S2 87.6(6) . . ?
O149 W19 O3S2 86.7(6) . . ?
O190 W19 O3S2 70.6(7) . . ?
O189 W19 O3S2 73.7(6) . . ?
O20T W20 O20L 106.9(7) . . ?
O20T W20 O201 105.0(7) . . ?
O20L W20 O201 97.4(7) . . ?
O20T W20 O190 98.0(7) . . ?
O20L W20 O190 91.7(7) . . ?
O201 W20 O190 151.5(7) . . ?
O20T W20 O180 90.0(7) . . ?
O20L W20 O180 162.2(7) . . ?
O201 W20 O180 83.1(6) . . ?
O190 W20 O180 80.2(7) . . ?
O20T W20 O3S2 155.6(6) . . ?
O20L W20 O3S2 94.4(7) . . ?
O201 W20 O3S2 83.4(6) . . ?
O190 W20 O3S2 69.0(6) . . ?
O180 W20 O3S2 68.0(6) . . ?
O21T W21 O21L 101.7(6) . . ?
O21T W21 O201 102.8(7) . . ?
O21L W21 O201 96.7(6) . . ?
O21T W21 O212 97.6(7) . . ?
O21L W21 O212 92.7(6) . . ?
O201 W21 O212 155.3(7) . . ?
O21T W21 O171 89.3(7) . . ?
O21L W21 O171 168.5(6) . . ?
O201 W21 O171 84.2(7) . . ?
O212 W21 O171 82.2(7) . . ?
O21T W21 O4S2 164.9(6) . . ?
O21L W21 O4S2 89.2(6) . . ?
O201 W21 O4S2 86.0(6) . . ?
O212 W21 O4S2 71.2(6) . . ?
O171 W21 O4S2 79.4(6) . . ?
O22T W22 O22L 103.8(8) . . ?
O22T W22 O212 99.0(8) . . ?
O22L W22 O212 96.5(7) . . ?
O22T W22 O132 102.8(8) . . ?
O22L W22 O132 92.7(7) . . ?
O212 W22 O132 153.5(7) . . ?
O22T W22 O162 92.3(7) . . ?
O22L W22 O162 163.9(6) . . ?
O212 W22 O162 81.1(6) . . ?
O132 W22 O162 83.1(6) . . ?
O22T W22 O4S2 167.5(7) . . ?
O22L W22 O4S2 83.1(7) . . ?
O212 W22 O4S2 69.6(6) . . ?
O132 W22 O4S2 87.0(6) . . ?
O162 W22 O4S2 81.1(6) . . ?
O4S1 Si1 O3S1 111.3(7) . . ?
O4S1 Si1 O1S1 110.9(6) . . ?
O3S1 Si1 O1S1 108.6(6) . . ?
O4S1 Si1 O2S1 108.5(6) . . ?
O3S1 Si1 O2S1 109.3(6) . . ?
O1S1 Si1 O2S1 108.1(6) . . ?
O4S1 Si1 La 39.3(4) . . ?
O3S1 Si1 La 88.6(5) . . ?
O1S1 Si1 La 90.0(4) . . ?
O2S1 Si1 La 147.8(5) . . ?
Si1 O1S1 W3 125.3(6) . . ?
Si1 O1S1 W1 123.1(6) . . ?
W3 O1S1 W1 92.9(4) . . ?
Si1 O1S1 W2 124.6(6) . . ?
W3 O1S1 W2 90.4(4) . . ?
W1 O1S1 W2 90.8(4) . . ?
Si1 O2S1 W5 126.5(6) . . ?
Si1 O2S1 W6 122.8(6) . . ?
W5 O2S1 W6 91.3(4) . . ?
Si1 O2S1 W4 122.6(6) . . ?
W5 O2S1 W4 92.3(4) . . ?
W6 O2S1 W4 91.8(4) . . ?
Si1 O3S1 W9 123.7(7) . . ?
Si1 O3S1 W8 126.0(6) . . ?
W9 O3S1 W8 92.1(4) . . ?
Si1 O3S1 W7 124.0(6) . . ?
W9 O3S1 W7 92.0(4) . . ?
W8 O3S1 W7 88.9(4) . . ?
Si1 O4S1 W10 128.5(6) . . ?
Si1 O4S1 W11 127.2(7) . . ?
W10 O4S1 W11 93.6(4) . . ?
O4S2 Si2 O3S2 112.9(9) . . ?
O4S2 Si2 O2S2 107.9(9) . . ?
O3S2 Si2 O2S2 107.3(9) . . ?
O4S2 Si2 O1S2 113.5(9) . . ?
O3S2 Si2 O1S2 107.6(8) . . ?
O2S2 Si2 O1S2 107.2(9) . . ?
O4S2 Si2 La 39.6(6) . . ?
O3S2 Si2 La 91.0(6) . . ?
O2S2 Si2 La 147.4(6) . . ?
O1S2 Si2 La 91.8(6) . . ?
Si2 O1S2 W14 127.3(9) . . ?
Si2 O1S2 W13 122.6(9) . . ?
W14 O1S2 W13 93.0(6) . . ?
Si2 O1S2 W12 120.3(9) . . ?
W14 O1S2 W12 91.3(6) . . ?
W13 O1S2 W12 93.5(6) . . ?
Si2 O2S2 W17 123.8(9) . . ?
Si2 O2S2 W15 126.2(9) . . ?
W17 O2S2 W15 91.9(6) . . ?
Si2 O2S2 W16 120.8(9) . . ?
W17 O2S2 W16 92.6(6) . . ?
W15 O2S2 W16 92.4(6) . . ?
Si2 O3S2 W19 125.5(8) . . ?
Si2 O3S2 W20 120.8(9) . . ?
W19 O3S2 W20 92.8(6) . . ?
Si2 O3S2 W18 124.2(8) . . ?
W19 O3S2 W18 91.1(5) . . ?
W20 O3S2 W18 93.5(5) . . ?
Si2 O4S2 W21 128.9(9) . . ?
Si2 O4S2 W22 126.8(9) . . ?
W21 O4S2 W22 94.4(6) . . ?
O12L La O1L 147.5(5) . . ?
O12L La O20L 73.4(5) . . ?
O1L La O20L 82.6(5) . . ?
O12L La O21L 114.9(5) . . ?
O1L La O21L 76.7(4) . . ?
O20L La O21L 72.5(5) . . ?
O12L La O10L 75.8(5) . . ?
O1L La O10L 114.4(4) . . ?
O20L La O10L 141.9(5) . . ?
O21L La O10L 142.5(4) . . ?
O12L La O9L 79.2(5) . . ?
O1L La O9L 75.5(4) . . ?
O20L La O9L 80.5(5) . . ?
O21L La O9L 143.3(4) . . ?
O10L La O9L 72.1(4) . . ?
O12L La O22L 76.4(5) . . ?
O1L La O22L 134.6(5) . . ?
O20L La O22L 114.5(5) . . ?
O21L La O22L 70.1(5) . . ?
O10L La O22L 78.7(5) . . ?
O9L La O22L 145.7(5) . . ?
O12L La O11L 136.6(5) . . ?
O1L La O11L 73.7(4) . . ?
O20L La O11L 146.5(5) . . ?
O21L La O11L 79.1(4) . . ?
O10L La O11L 71.0(4) . . ?
O9L La O11L 114.9(4) . . ?
O22L La O11L 70.3(5) . . ?
O12L La K4 155.6(4) . 2_645 ?
O1L La K4 48.5(3) . 2_645 ?
O20L La K4 98.9(4) . 2_645 ?
O21L La K4 41.6(3) . 2_645 ?
O10L La K4 118.1(3) . 2_645 ?
O9L La K4 123.1(3) . 2_645 ?
O22L La K4 86.4(4) . 2_645 ?
O11L La K4 47.6(3) . 2_645 ?
O12L La K12 65.1(4) . . ?
O1L La K12 82.4(3) . . ?
O20L La K12 41.6(4) . . ?
O21L La K12 112.8(3) . . ?
O10L La K12 104.3(3) . . ?
O9L La K12 39.9(3) . . ?
O22L La K12 138.8(4) . . ?
O11L La K12 150.2(3) . . ?
K4 La K12 124.2(2) 2_645 . ?
O12L La Si2 47.1(4) . . ?
O1L La Si2 129.1(3) . . ?
O20L La Si2 52.8(4) . . ?
O21L La Si2 68.1(3) . . ?
O10L La Si2 115.9(3) . . ?
O9L La Si2 113.8(3) . . ?
O22L La Si2 63.9(4) . . ?
O11L La Si2 130.2(3) . . ?
K4 La Si2 109.58(10) 2_645 . ?
K12 La Si2 78.91(18) . . ?
O12L La Si1 125.0(4) . . ?
O1L La Si1 47.8(3) . . ?
O20L La Si1 114.5(4) . . ?
O21L La Si1 119.3(3) . . ?
O10L La Si1 67.4(3) . . ?
O9L La Si1 51.8(3) . . ?
O22L La Si1 130.4(4) . . ?
O11L La Si1 65.1(3) . . ?
K4 La Si1 79.37(10) 2_645 . ?
K12 La Si1 85.77(18) . . ?
Si2 La Si1 164.68(9) . . ?
W1 O1L La 160.8(7) . . ?
W1 O1L K4 103.7(5) . 2_645 ?
La O1L K4 94.1(4) . 2_645 ?
W9 O9L La 153.2(7) . . ?
W9 O9L K12 97.3(6) . . ?
La O9L K12 107.1(5) . . ?
W10 O10L La 131.9(7) . . ?
W11 O11L La 134.8(6) . . ?
W11 O11L K11 97.3(6) . . ?
La O11L K11 121.1(6) . . ?
W11 O11L K4 105.8(6) . 2_645 ?
La O11L K4 93.8(4) . 2_645 ?
K11 O11L K4 95.9(5) . 2_645 ?
W12 O12L La 167.0(9) . . ?
W20 O20L La 153.1(9) . . ?
W20 O20L K12 101.3(7) . . ?
La O20L K12 105.6(6) . . ?
W21 O21L La 131.9(6) . . ?
W21 O21L K4 126.1(6) . 2_645 ?
La O21L K4 101.8(4) . 2_645 ?
W22 O22L La 138.8(8) . . ?
W22 O22L K11 99.4(7) . . ?
La O22L K11 112.1(7) . . ?
W1 O1T K2 142.8(7) . 4_565 ?
W2 O2T K9 141.8(8) . 2_655 ?
W2 O2T K11 113.4(8) . 2_655 ?
K9 O2T K11 53.1(5) 2_655 2_655 ?
W3 O3T K6 104.1(6) . . ?
W4 O4T K1 150.8(7) . . ?
W4 O4T K2 101.8(6) . 3_656 ?
K1 O4T K2 99.0(4) . 3_656 ?
W4 O4T K6 101.3(5) . . ?
K1 O4T K6 99.8(4) . . ?
K2 O4T K6 87.8(4) 3_656 . ?
W5 O5T K7 134.7(7) . . ?
W6 O6T K2 152.5(8) . . ?
W6 O6T K1 102.2(6) . 3_656 ?
K2 O6T K1 99.7(4) . 3_656 ?
W8 O8T K4 149.1(7) . . ?
W9 O9T K3 102.4(6) . 4_566 ?
W9 O9T K5 106.0(6) . . ?
K3 O9T K5 88.1(4) 4_566 . ?
W10 O10T K10 134.3(7) . . ?
W10 O10T K1 115.0(7) . 3_656 ?
K10 O10T K1 103.5(5) . 3_656 ?
W10 O10T K3 96.1(6) . 4_566 ?
K10 O10T K3 90.2(5) . 4_566 ?
K1 O10T K3 113.0(5) 3_656 4_566 ?
W11 O11T K2 112.1(6) . 3_656 ?
W11 O11T K11 101.2(7) . . ?
K2 O11T K11 143.8(6) 3_656 . ?
W12 O12T K3 131.8(8) . 4_566 ?
W2 O12 W1 120.1(7) . . ?
W3 O13 W1 120.3(6) . . ?
W3 O13 K4 103.0(5) . 2_645 ?
W1 O13 K4 101.1(5) . 2_645 ?
W14 O14T K9 119.2(8) . 2 ?
W14 O14T K13 156.3(9) . . ?
K9 O14T K13 83.7(6) 2 . ?
W15 O15T K7 98.7(7) . 4_465 ?
W16 O16T K8 98.8(7) . 2_645 ?
W17 O17T K3 106.1(6) . . ?
W17 O17T K5 101.6(6) . 4_565 ?
K3 O17T K5 93.6(4) . 4_565 ?
W17 O17T K8 92.7(6) . 4_465 ?
K3 O17T K8 119.8(5) . 4_465 ?
K5 O17T K8 138.4(5) 4_565 4_465 ?
W18 O18T K10 167.1(11) . 4_565 ?
W8 O18 W1 146.1(7) . . ?
W20 O20T K2 161.0(8) . 4_565 ?
W20 O20T K1 106.3(7) . 2_655 ?
K2 O20T K1 92.3(4) 4_565 2_655 ?
W20 O20T K6 96.5(6) . 2_655 ?
K2 O20T K6 86.3(4) 4_565 2_655 ?
K1 O20T K6 92.0(4) 2_655 2_655 ?
W21 O21T K5 116.4(7) . 4_565 ?
W22 O22T K9 141.4(9) . . ?
W22 O22T K8 109.8(8) . 2_645 ?
K9 O22T K8 108.7(6) . 2_645 ?
W22 O22T K11 100.0(8) . . ?
K9 O22T K11 49.1(5) . . ?
K8 O22T K11 135.3(7) 2_645 . ?
W2 O23 W3 119.3(7) . . ?
W5 O25 W2 157.7(8) . . ?
W8 O28 W2 145.6(8) . . ?
W3 O34 W4 147.3(7) . . ?
W3 O34 K6 98.6(5) . . ?
W4 O34 K6 102.7(5) . . ?
W5 O45 W4 119.8(7) . . ?
W4 O46 W6 120.1(6) . . ?
W5 O56 W6 118.8(6) . . ?
W5 O57 W7 145.4(8) . . ?
W6 O67 W7 147.0(7) . . ?
W8 O78 W7 121.9(7) . . ?
W7 O79 W9 122.0(7) . . ?
W7 O79 K5 131.4(6) . . ?
W9 O79 K5 106.7(6) . . ?
W8 O89 W9 120.5(7) . . ?
W8 O89 K12 126.3(6) . . ?
W9 O89 K12 90.8(5) . . ?
W10 O101 W11 115.9(6) . . ?
W10 O101 K13 121.4(7) . 2_545 ?
W11 O101 K13 119.8(7) . 2_545 ?
W13 O123 W12 125.1(10) . . ?
W14 O124 W12 120.7(8) . . ?
W19 O129 W12 145.7(10) . . ?
W19 O129 K12 96.7(7) . . ?
W12 O129 K12 114.5(8) . . ?
W13 O132 W22 152.5(10) . . ?
W14 O134 W13 123.2(10) . . ?
W13 O136 W16 146.0(11) . . ?
W14 O145 W15 158.1(10) . . ?
W19 O149 W14 141.6(9) . . ?
W15 O156 W16 123.7(10) . . ?
W15 O156 K7 108.4(8) . 4_465 ?
W16 O156 K7 126.5(8) . 4_465 ?
W15 O157 W17 117.8(7) . . ?
W15 O157 K8 127.7(7) . 4_465 ?
W17 O157 K8 94.3(5) . 4_465 ?
W15 O158 W18 143.9(10) . . ?
W16 O162 W22 148.8(8) . . ?
W16 O162 K8 101.9(6) . 2_645 ?
W22 O162 K8 101.4(5) . 2_645 ?
W17 O167 W16 121.4(9) . . ?
W17 O167 K8 95.0(7) . 4_465 ?
W16 O167 K8 120.8(8) . 4_465 ?
W17 O171 W21 158.0(9) . . ?
W17 O171 K5 99.3(6) . 4_565 ?
W21 O171 K5 98.3(6) . 4_565 ?
W17 O178 W18 145.9(10) . . ?
W17 O178 K3 97.0(6) . . ?
W18 O178 K3 113.8(7) . . ?
W18 O180 W20 127.0(8) . . ?
W18 O180 K1 125.5(8) . 2_655 ?
W20 O180 K1 107.3(7) . 2_655 ?
W19 O189 W18 123.1(9) . . ?
W19 O190 W20 127.3(9) . . ?
W19 O190 K6 123.7(8) . 2_655 ?
W20 O190 K6 108.7(8) . 2_655 ?
W19 O190 K12 105.0(7) . . ?
W20 O190 K12 101.6(7) . . ?
K6 O190 K12 63.8(5) 2_655 . ?
W21 O201 W20 136.4(9) . . ?
W21 O212 W22 120.1(8) . . ?
W3 O311 W11 153.1(7) . . ?
W3 O311 K4 103.7(5) . 2_645 ?
W11 O311 K4 100.3(5) . 2_645 ?
W4 O411 W11 151.9(7) . . ?
W4 O411 K2 98.6(5) . 3_656 ?
W11 O411 K2 100.1(5) . 3_656 ?
W6 O610 W10 157.4(7) . . ?
W6 O610 K1 98.6(5) . 3_656 ?
W10 O610 K1 97.6(4) . 3_656 ?
W9 O910 W10 139.1(6) . . ?
W9 O910 K3 99.0(5) . 4_566 ?
W10 O910 K3 94.9(5) . 4_566 ?
O180 K1 O4T 110.7(5) 2_645 . ?
O180 K1 O10T 99.0(5) 2_645 3_656 ?
O4T K1 O10T 146.8(4) . 3_656 ?
O180 K1 O6T 111.9(5) 2_645 3_656 ?
O4T K1 O6T 71.6(4) . 3_656 ?
O10T K1 O6T 111.0(4) 3_656 3_656 ?
O180 K1 O610 129.4(5) 2_645 3_656 ?
O4T K1 O610 109.5(4) . 3_656 ?
O10T K1 O610 56.9(4) 3_656 3_656 ?
O6T K1 O610 55.7(4) 3_656 3_656 ?
O180 K1 O20T 56.0(5) 2_645 2_645 ?
O4T K1 O20T 67.8(4) . 2_645 ?
O10T K1 O20T 144.7(5) 3_656 2_645 ?
O6T K1 O20T 65.5(4) 3_656 2_645 ?
O610 K1 O20T 116.9(4) 3_656 2_645 ?
O180 K1 O5W 167.6(7) 2_645 . ?
O4T K1 O5W 70.2(5) . . ?
O10T K1 O5W 77.5(6) 3_656 . ?
O6T K1 O5W 80.3(6) 3_656 . ?
O610 K1 O5W 58.7(5) 3_656 . ?
O20T K1 O5W 132.1(6) 2_645 . ?
O180 K1 O1W 61.6(6) 2_645 3_656 ?
O4T K1 O1W 143.1(6) . 3_656 ?
O10T K1 O1W 64.8(5) 3_656 3_656 ?
O6T K1 O1W 78.4(6) 3_656 3_656 ?
O610 K1 O1W 67.9(5) 3_656 3_656 ?
O20T K1 O1W 80.6(5) 2_645 3_656 ?
O5W K1 O1W 125.5(7) . 3_656 ?
O6T K2 O1T 102.0(4) . 4_566 ?
O6T K2 O3W 142.5(5) . . ?
O1T K2 O3W 80.6(5) 4_566 . ?
O6T K2 O11T 147.2(4) . 3_656 ?
O1T K2 O11T 89.9(4) 4_566 3_656 ?
O3W K2 O11T 69.2(5) . 3_656 ?
O6T K2 O4T 73.8(4) . 3_656 ?
O1T K2 O4T 147.5(5) 4_566 3_656 ?
O3W K2 O4T 84.2(5) . 3_656 ?
O11T K2 O4T 111.2(4) 3_656 3_656 ?
O6T K2 O20T 71.4(4) . 4_566 ?
O1T K2 O20T 79.7(5) 4_566 4_566 ?
O3W K2 O20T 72.4(5) . 4_566 ?
O11T K2 O20T 141.3(4) 3_656 4_566 ?
O4T K2 O20T 68.4(4) 3_656 4_566 ?
O6T K2 O411 110.3(4) . 3_656 ?
O1T K2 O411 145.6(4) 4_566 3_656 ?
O3W K2 O411 80.8(5) . 3_656 ?
O11T K2 O411 56.4(4) 3_656 3_656 ?
O4T K2 O411 57.4(4) 3_656 3_656 ?
O20T K2 O411 121.2(4) 4_566 3_656 ?
O6T K2 W4 91.7(3) . 3_656 ?
O1T K2 W4 162.0(4) 4_566 3_656 ?
O3W K2 W4 81.4(4) . 3_656 ?
O11T K2 W4 84.6(3) 3_656 3_656 ?
O4T K2 W4 27.8(3) 3_656 3_656 ?
O20T K2 W4 94.0(3) 4_566 3_656 ?
O411 K2 W4 29.6(3) 3_656 3_656 ?
O17T K3 O12W 75.0(6) . . ?
O17T K3 O9W 144.3(6) . . ?
O12W K3 O9W 72.2(7) . . ?
O17T K3 O1W 81.4(6) . 4_565 ?
O12W K3 O1W 133.1(7) . 4_565 ?
O9W K3 O1W 132.4(8) . 4_565 ?
O17T K3 O910 116.4(4) . 4_565 ?
O12W K3 O910 168.0(6) . 4_565 ?
O9W K3 O910 95.8(6) . 4_565 ?
O1W K3 O910 55.8(6) 4_565 4_565 ?
O17T K3 O12T 85.2(4) . 4_565 ?
O12W K3 O12T 73.3(6) . 4_565 ?
O9W K3 O12T 72.1(6) . 4_565 ?
O1W K3 O12T 144.3(6) 4_565 4_565 ?
O910 K3 O12T 102.9(4) 4_565 4_565 ?
O17T K3 O178 56.3(4) . . ?
O12W K3 O178 72.4(6) . . ?
O9W K3 O178 123.8(6) . . ?
O1W K3 O178 60.9(6) 4_565 . ?
O910 K3 O178 116.4(4) 4_565 . ?
O12T K3 O178 133.5(5) 4_565 . ?
O17T K3 O9T 74.8(4) . 4_565 ?
O12W K3 O9T 128.5(6) . 4_565 ?
O9W K3 O9T 116.1(6) . 4_565 ?
O1W K3 O9T 81.1(6) 4_565 4_565 ?
O910 K3 O9T 55.7(4) 4_565 4_565 ?
O12T K3 O9T 63.5(4) 4_565 4_565 ?
O178 K3 O9T 120.1(5) . 4_565 ?
O17W K4 O21L 107.6(9) . 2_655 ?
O17W K4 O8T 70.4(9) . . ?
O21L K4 O8T 139.1(5) 2_655 . ?
O17W K4 O18W 77.7(11) . 2_655 ?
O21L K4 O18W 70.1(8) 2_655 2_655 ?
O8T K4 O18W 69.8(8) . 2_655 ?
O17W K4 O13 112.2(9) . 2_655 ?
O21L K4 O13 113.8(4) 2_655 2_655 ?
O8T K4 O13 103.6(4) . 2_655 ?
O18W K4 O13 166.1(8) 2_655 2_655 ?
O17W K4 O10W 65.7(10) . 2_655 ?
O21L K4 O10W 71.7(6) 2_655 2_655 ?
O8T K4 O10W 133.3(6) . 2_655 ?
O18W K4 O10W 114.1(9) 2_655 2_655 ?
O13 K4 O10W 79.5(6) 2_655 2_655 ?
O17W K4 O11L 152.2(9) . 2_655 ?
O21L K4 O11L 67.3(4) 2_655 2_655 ?
O8T K4 O11L 95.3(4) . 2_655 ?
O18W K4 O11L 74.9(7) 2_655 2_655 ?
O13 K4 O11L 94.0(4) 2_655 2_655 ?
O10W K4 O11L 131.3(6) 2_655 2_655 ?
O17W K4 O311 136.6(9) . 2_655 ?
O21L K4 O311 115.6(4) 2_655 2_655 ?
O8T K4 O311 74.5(4) . 2_655 ?
O18W K4 O311 113.0(7) 2_655 2_655 ?
O13 K4 O311 53.1(3) 2_655 2_655 ?
O10W K4 O311 131.5(6) 2_655 2_655 ?
O11L K4 O311 54.2(4) 2_655 2_655 ?
O2W K5 O15W 111.6(9) . . ?
O2W K5 O79 105.6(6) . . ?
O15W K5 O79 78.6(8) . . ?
O2W K5 O21T 157.9(7) . 4_566 ?
O15W K5 O21T 69.0(8) . 4_566 ?
O79 K5 O21T 96.3(5) . 4_566 ?
O2W K5 O17T 61.2(6) . 4_566 ?
O15W K5 O17T 162.0(8) . 4_566 ?
O79 K5 O17T 118.7(4) . 4_566 ?
O21T K5 O17T 111.0(4) 4_566 4_566 ?
O2W K5 O171 110.3(7) . 4_566 ?
O15W K5 O171 119.0(8) . 4_566 ?
O79 K5 O171 128.0(5) . 4_566 ?
O21T K5 O171 55.9(5) 4_566 4_566 ?
O17T K5 O171 55.7(4) 4_566 4_566 ?
O2W K5 O9T 56.2(6) . . ?
O15W K5 O9T 118.5(8) . . ?
O79 K5 O9T 55.6(4) . . ?
O21T K5 O9T 144.3(5) 4_566 . ?
O17T K5 O9T 72.6(4) 4_566 . ?
O171 K5 O9T 121.3(5) 4_566 . ?
O2W K5 O1W 119.8(8) . . ?
O15W K5 O1W 121.8(9) . . ?
O79 K5 O1W 63.4(5) . . ?
O21T K5 O1W 73.0(6) 4_566 . ?
O17T K5 O1W 73.6(6) 4_566 . ?
O171 K5 O1W 66.4(6) 4_566 . ?
O9T K5 O1W 74.4(5) . . ?
O190 K6 O3W 105.9(6) 2_645 3_656 ?
O190 K6 K12 61.6(5) 2_645 2_645 ?
O3W K6 K12 68.0(5) 3_656 2_645 ?
O190 K6 O3T 141.5(5) 2_645 . ?
O3W K6 O3T 66.1(5) 3_656 . ?
K12 K6 O3T 81.5(4) 2_645 . ?
O190 K6 O34 161.7(5) 2_645 . ?
O3W K6 O34 78.4(5) 3_656 . ?
K12 K6 O34 134.6(5) 2_645 . ?
O3T K6 O34 56.7(4) . . ?
O190 K6 O4T 107.0(5) 2_645 . ?
O3W K6 O4T 80.0(5) 3_656 . ?
K12 K6 O4T 139.4(5) 2_645 . ?
O3T K6 O4T 108.3(4) . . ?
O34 K6 O4T 55.6(4) . . ?
O190 K6 O20T 55.6(5) 2_645 2_645 ?
O3W K6 O20T 67.7(5) 3_656 2_645 ?
K12 K6 O20T 82.5(4) 2_645 2_645 ?
O3T K6 O20T 133.9(5) . 2_645 ?
O34 K6 O20T 112.5(4) . 2_645 ?
O4T K6 O20T 62.1(4) . 2_645 ?
O190 K6 W3 167.8(5) 2_645 . ?
O3W K6 W3 69.5(4) 3_656 . ?
K12 K6 W3 106.6(3) 2_645 . ?
O3T K6 W3 26.4(3) . . ?
O34 K6 W3 30.3(2) . . ?
O4T K6 W3 83.6(3) . . ?
O20T K6 W3 128.5(4) 2_645 . ?
O5T K7 O11W 79.6(7) . . ?
O5T K7 O6W 161.3(7) . . ?
O11W K7 O6W 85.4(8) . . ?
O5T K7 O4W 85.2(7) . . ?
O11W K7 O4W 85.2(9) . . ?
O6W K7 O4W 82.4(8) . . ?
O5T K7 O156 112.2(6) . 4_666 ?
O11W K7 O156 166.3(8) . 4_666 ?
O6W K7 O156 81.6(6) . 4_666 ?
O4W K7 O156 88.7(8) . 4_666 ?
O5T K7 O15T 64.9(5) . 4_666 ?
O11W K7 O15T 132.0(7) . 4_666 ?
O6W K7 O15T 119.9(6) . 4_666 ?
O4W K7 O15T 61.6(7) . 4_666 ?
O156 K7 O15T 53.5(5) 4_666 4_666 ?
O5T K7 W15 87.9(4) . 4_666 ?
O11W K7 W15 155.5(6) . 4_666 ?
O6W K7 W15 101.6(5) . 4_666 ?
O4W K7 W15 72.8(6) . 4_666 ?
O156 K7 W15 27.7(4) 4_666 4_666 ?
O15T K7 W15 25.8(3) 4_666 4_666 ?
O5T K7 K8 125.0(4) . . ?
O11W K7 K8 103.8(6) . . ?
O6W K7 K8 48.3(5) . . ?
O4W K7 K8 41.8(6) . . ?
O156 K7 K8 64.0(4) 4_666 . ?
O15T K7 K8 74.8(3) 4_666 . ?
W15 K7 K8 66.52(18) 4_666 . ?
O4W K8 O162 121.2(7) . 2_655 ?
O4W K8 O157 76.5(7) . 4_666 ?
O162 K8 O157 149.2(5) 2_655 4_666 ?
O4W K8 O167 112.9(7) . 4_666 ?
O162 K8 O167 100.2(5) 2_655 4_666 ?
O157 K8 O167 49.2(5) 4_666 4_666 ?
O4W K8 O22T 81.4(7) . 2_655 ?
O162 K8 O22T 55.0(5) 2_655 2_655 ?
O157 K8 O22T 154.8(5) 4_666 2_655 ?
O167 K8 O22T 154.9(6) 4_666 2_655 ?
O4W K8 O16T 166.1(7) . 2_655 ?
O162 K8 O16T 54.1(4) 2_655 2_655 ?
O157 K8 O16T 102.2(5) 4_666 2_655 ?
O167 K8 O16T 59.2(5) 4_666 2_655 ?
O22T K8 O16T 102.1(5) 2_655 2_655 ?
O4W K8 O6W 75.9(8) . . ?
O162 K8 O6W 62.7(5) 2_655 . ?
O157 K8 O6W 103.0(5) 4_666 . ?
O167 K8 O6W 80.8(6) 4_666 . ?
O22T K8 O6W 83.1(6) 2_655 . ?
O16T K8 O6W 91.1(5) 2_655 . ?
O4W K8 O17T 123.4(7) . 4_666 ?
O162 K8 O17T 115.4(5) 2_655 4_666 ?
O157 K8 O17T 52.4(4) 4_666 4_666 ?
O167 K8 O17T 52.1(4) 4_666 4_666 ?
O22T K8 O17T 137.8(5) 2_655 4_666 ?
O16T K8 O17T 62.5(4) 2_655 4_666 ?
O6W K8 O17T 132.6(6) . 4_666 ?
K11 K9 O22T 75.2(6) . . ?
K11 K9 O2T 65.0(6) . 2_645 ?
O22T K9 O2T 90.9(6) . 2_645 ?
K11 K9 O22W 145.5(11) . . ?
O22T K9 O22W 92.0(10) . . ?
O2T K9 O22W 83.7(10) 2_645 . ?
K11 K9 O14W 62.3(9) . 2_645 ?
O22T K9 O14W 137.1(9) . 2_645 ?
O2T K9 O14W 77.7(8) 2_645 2_645 ?
O22W K9 O14W 126.8(12) . 2_645 ?
K11 K9 O20W 63.6(9) . 2_545 ?
O22T K9 O20W 77.0(8) . 2_545 ?
O2T K9 O20W 128.6(9) 2_645 2_545 ?
O22W K9 O20W 145.2(13) . 2_545 ?
O14W K9 O20W 78.5(10) 2_645 2_545 ?
K11 K9 O14T 120.5(7) . 2_545 ?
O22T K9 O14T 130.6(6) . 2_545 ?
O2T K9 O14T 138.5(6) 2_645 2_545 ?
O22W K9 O14T 92.3(10) . 2_545 ?
O14W K9 O14T 71.9(8) 2_645 2_545 ?
O20W K9 O14T 72.0(8) 2_545 2_545 ?
K11 K9 W14 142.3(5) . 2_545 ?
O22T K9 W14 122.6(5) . 2_545 ?
O2T K9 W14 137.8(4) 2_645 2_545 ?
O22W K9 W14 71.4(9) . 2_545 ?
O14W K9 W14 90.4(7) 2_645 2_545 ?
O20W K9 W14 86.9(7) 2_545 2_545 ?
O14T K9 W14 22.0(4) 2_545 2_545 ?
O9W K10 O21W 69.8(13) 4_566 4_566 ?
O9W K10 O10T 72.3(7) 4_566 . ?
O21W K10 O10T 123.2(12) 4_566 . ?
O9W K10 O18T 98.9(8) 4_566 4_566 ?
O21W K10 O18T 68.1(12) 4_566 4_566 ?
O10T K10 O18T 78.0(6) . 4_566 ?
O9W K10 O20W 68.2(9) 4_566 2_545 ?
O21W K10 O20W 120.2(14) 4_566 2_545 ?
O10T K10 O20W 80.6(8) . 2_545 ?
O18T K10 O20W 157.6(9) 4_566 2_545 ?
O9W K10 K13 109.3(8) 4_566 2_545 ?
O21W K10 K13 160.9(13) 4_566 2_545 ?
O10T K10 K13 72.5(6) . 2_545 ?
O18T K10 K13 129.6(7) 4_566 2_545 ?
O20W K10 K13 47.0(8) 2_545 2_545 ?
O9W K10 K3 44.1(6) 4_566 4_566 ?
O21W K10 K3 75.4(12) 4_566 4_566 ?
O10T K10 K3 48.0(4) . 4_566 ?
O18T K10 K3 59.9(5) 4_566 4_566 ?
O20W K10 K3 100.5(7) 2_545 4_566 ?
K13 K10 K3 118.0(5) 2_545 4_566 ?
O9W K10 K1 108.0(7) 4_566 3_656 ?
O21W K10 K1 125.5(12) 4_566 3_656 ?
O10T K10 K1 38.6(3) . 3_656 ?
O18T K10 K1 58.3(5) 4_566 3_656 ?
O20W K10 K1 106.9(8) 2_545 3_656 ?
K13 K10 K1 73.4(5) 2_545 3_656 ?
K3 K10 K1 70.4(2) 4_566 3_656 ?
K9 K11 O18W 123.6(11) . . ?
K9 K11 O14W 65.6(9) . 2_645 ?
O18W K11 O14W 143.0(13) . 2_645 ?
K9 K11 O11T 131.9(8) . . ?
O18W K11 O11T 101.4(10) . . ?
O14W K11 O11T 68.2(9) 2_645 . ?
K9 K11 O2T 62.0(6) . 2_645 ?
O18W K11 O2T 77.6(9) . 2_645 ?
O14W K11 O2T 77.8(9) 2_645 2_645 ?
O11T K11 O2T 119.7(8) . 2_645 ?
K9 K11 O20W 64.9(9) . 2_545 ?
O18W K11 O20W 136.7(13) . 2_545 ?
O14W K11 O20W 80.3(11) 2_645 2_545 ?
O11T K11 O20W 95.1(10) . 2_545 ?
O2T K11 O20W 126.8(11) 2_645 2_545 ?
K9 K11 O11L 143.1(9) . . ?
O18W K11 O11L 77.8(9) . . ?
O14W K11 O11L 117.5(10) 2_645 . ?
O11T K11 O11L 55.9(5) . . ?
O2T K11 O11L 153.3(9) 2_645 . ?
O20W K11 O11L 79.0(9) 2_545 . ?
K9 K11 O22L 96.1(7) . . ?
O18W K11 O22L 77.9(9) . . ?
O14W K11 O22L 139.0(10) 2_645 . ?
O11T K11 O22L 110.4(7) . . ?
O2T K11 O22L 127.4(8) 2_645 . ?
O20W K11 O22L 58.8(9) 2_545 . ?
O11L K11 O22L 56.2(5) . . ?
O16W K12 O190 104.5(8) . . ?
O16W K12 K6 105.8(8) . 2_655 ?
O190 K12 K6 54.6(4) . 2_655 ?
O16W K12 O9L 107.6(8) . . ?
O190 K12 O9L 117.1(6) . . ?
K6 K12 O9L 146.6(6) 2_655 . ?
O16W K12 O89 95.8(7) . . ?
O190 K12 O89 159.5(7) . . ?
K6 K12 O89 121.9(5) 2_655 . ?
O9L K12 O89 52.6(4) . . ?
O16W K12 O20L 133.9(9) . . ?
O190 K12 O20L 53.7(5) . . ?
K6 K12 O20L 92.7(5) 2_655 . ?
O9L K12 O20L 65.1(5) . . ?
O89 K12 O20L 109.7(6) . . ?
O16W K12 O129 68.2(8) . . ?
O190 K12 O129 52.9(5) . . ?
K6 K12 O129 101.2(5) 2_655 . ?
O9L K12 O129 92.9(5) . . ?
O89 K12 O129 136.9(6) . . ?
O20L K12 O129 66.9(5) . . ?
O16W K12 O3W 138.2(9) . 4_565 ?
O190 K12 O3W 90.4(6) . 4_565 ?
K6 K12 O3W 52.5(4) 2_655 4_565 ?
O9L K12 O3W 99.3(6) . 4_565 ?
O89 K12 O3W 75.5(5) . 4_565 ?
O20L K12 O3W 86.4(6) . 4_565 ?
O129 K12 O3W 142.6(6) . 4_565 ?
O14W K13 O7W 97.9(12) 1_455 . ?
O14W K13 O20W 85.2(13) 1_455 . ?
O7W K13 O20W 123.2(13) . . ?
O14W K13 O101 103.2(11) 1_455 2 ?
O7W K13 O101 155.6(10) . 2 ?
O20W K13 O101 71.1(10) . 2 ?
O14W K13 O5W 117.7(13) 1_455 4_465 ?
O7W K13 O5W 99.5(10) . 4_465 ?
O20W K13 O5W 128.9(13) . 4_465 ?
O101 K13 O5W 59.8(8) 2 4_465 ?
O14W K13 O14T 70.9(10) 1_455 . ?
O7W K13 O14T 58.3(7) . . ?
O20W K13 O14T 70.1(10) . . ?
O101 K13 O14T 141.1(10) 2 . ?
O5W K13 O14T 157.7(11) 4_465 . ?
O14W K13 K10 138.1(12) 1_455 2 ?
O7W K13 K10 86.9(8) . 2 ?
O20W K13 K10 58.5(9) . 2 ?
O101 K13 K10 85.4(7) 2 2 ?
O5W K13 K10 102.2(9) 4_465 2 ?
O14T K13 K10 76.9(7) . 2 ?
O14W K13 K11 45.2(9) 1_455 2 ?
O7W K13 K11 134.9(9) . 2 ?
O20W K13 K11 46.5(9) . 2 ?
O101 K13 K11 69.5(6) 2 2 ?
O5W K13 K11 119.3(9) 4_465 2 ?
O14T K13 K11 81.9(7) . 2 ?
K10 K13 K11 104.9(7) 2 2 ?
K3 O1W K5 85.3(7) 4_566 . ?
K3 O1W K1 100.7(8) 4_566 3_656 ?
K5 O1W K1 174.0(10) . 3_656 ?
O8W O2W K5 129.2(16) . . ?
K6 O3W K2 101.0(6) 3_656 . ?
K6 O3W K12 59.5(5) 3_656 4_566 ?
K2 O3W K12 133.2(7) . 4_566 ?
K8 O4W K7 96.3(9) . . ?
K13 O5W K1 100.1(9) 4_666 . ?
K7 O6W K8 90.8(7) . . ?
K7 O6W K5 96.4(7) . 3_666 ?
K8 O6W K5 171.7(8) . 3_666 ?
K10 O9W K3 96.2(8) 4_565 . ?
K13 O14W K11 92.6(13) 1_655 2_655 ?
K13 O14W K9 93.8(12) 1_655 2_655 ?
K11 O14W K9 52.1(8) 2_655 2_655 ?
K11 O18W K4 105.0(12) . 2_645 ?
K13 O20W K11 89.5(12) . 2 ?
K13 O20W K9 91.8(12) . 2 ?
K11 O20W K9 51.5(8) 2 2 ?
K13 O20W K10 74.4(10) . 2 ?
K11 O20W K10 163.4(15) 2 2 ?
K9 O20W K10 131.6(13) 2 2 ?

loop_
_geom_bond_atom_site_label_1
_geom_bond_atom_site_label_2
_geom_bond_distance
_geom_bond_site_symmetry_2
_geom_bond_publ_flag
W1 O1T 1.730(14) . ?
W1 O1L 1.769(13) . ?
W1 O18 1.929(13) . ?
W1 O13 1.947(13) . ?
W1 O12 2.053(13) . ?
W1 O1S1 2.351(11) . ?
W2 O2T 1.731(16) . ?
W2 O12 1.853(13) . ?
W2 O28 1.906(13) . ?
W2 O25 1.924(13) . ?
W2 O23 1.926(13) . ?
W2 O1S1 2.404(12) . ?
W3 O3T 1.715(14) . ?
W3 O311 1.872(12) . ?
W3 O34 1.909(12) . ?
W3 O13 1.943(13) . ?
W3 O23 1.947(13) . ?
W3 O1S1 2.306(11) . ?
W4 O4T 1.748(13) . ?
W4 O411 1.833(13) . ?
W4 O46 1.920(12) . ?
W4 O34 1.926(12) . ?
W4 O45 1.979(13) . ?
W4 O2S1 2.335(12) . ?
W5 O5T 1.743(15) . ?
W5 O45 1.906(13) . ?
W5 O25 1.909(13) . ?
W5 O56 1.913(12) . ?
W5 O57 1.916(14) . ?
W5 O2S1 2.326(12) . ?
W6 O6T 1.716(13) . ?
W6 O610 1.806(12) . ?
W6 O67 1.912(12) . ?
W6 O46 1.947(13) . ?
W6 O56 1.954(13) . ?
W6 O2S1 2.331(11) . ?
W7 O7T 1.714(14) . ?
W7 O79 1.825(14) . ?
W7 O67 1.915(12) . ?
W7 O78 1.930(13) . ?
W7 O57 1.942(14) . ?
W7 O3S1 2.439(12) . ?
W8 O8T 1.703(13) . ?
W8 O28 1.903(14) . ?
W8 O78 1.908(13) . ?
W8 O89 1.920(14) . ?
W8 O18 1.923(13) . ?
W8 O3S1 2.354(12) . ?
W9 O9T 1.726(14) . ?
W9 O9L 1.742(12) . ?
W9 O910 1.912(12) . ?
W9 O89 1.960(13) . ?
W9 O79 2.095(13) . ?
W9 O3S1 2.328(12) . ?
W10 O10T 1.749(14) . ?
W10 O10L 1.766(13) . ?
W10 O101 1.920(13) . ?
W10 O910 1.930(12) . ?
W10 O610 2.112(12) . ?
W10 O4S1 2.228(12) . ?
W11 O11T 1.727(13) . ?
W11 O11L 1.782(13) . ?
W11 O101 1.941(13) . ?
W11 O311 1.962(12) . ?
W11 O411 2.068(13) . ?
W11 O4S1 2.262(12) . ?
W12 O12T 1.727(15) . ?
W12 O12L 1.747(17) . ?
W12 O129 1.893(17) . ?
W12 O123 1.946(19) . ?
W12 O124 2.034(16) . ?
W12 O1S2 2.391(16) . ?
W13 O13T 1.72(2) . ?
W13 O132 1.813(17) . ?
W13 O136 1.859(18) . ?
W13 O123 1.941(19) . ?
W13 O134 1.969(19) . ?
W13 O1S2 2.346(16) . ?
W14 O14T 1.754(18) . ?
W14 O124 1.859(15) . ?
W14 O134 1.895(19) . ?
W14 O145 1.898(16) . ?
W14 O149 1.917(17) . ?
W14 O1S2 2.341(17) . ?
W15 O15T 1.718(17) . ?
W15 O158 1.858(17) . ?
W15 O156 1.914(18) . ?
W15 O157 1.919(14) . ?
W15 O145 1.934(16) . ?
W15 O2S2 2.337(18) . ?
W16 O16T 1.717(16) . ?
W16 O162 1.766(14) . ?
W16 O136 1.931(17) . ?
W16 O156 1.953(19) . ?
W16 O167 1.960(18) . ?
W16 O2S2 2.386(17) . ?
W17 O17T 1.726(14) . ?
W17 O171 1.813(16) . ?
W17 O178 1.873(17) . ?
W17 O167 1.922(18) . ?
W17 O157 1.969(15) . ?
W17 O2S2 2.296(17) . ?
W18 O18T 1.695(18) . ?
W18 O180 1.824(17) . ?
W18 O178 1.893(17) . ?
W18 O158 1.934(17) . ?
W18 O189 1.960(16) . ?
W18 O3S2 2.433(15) . ?
W19 O19T 1.694(17) . ?
W19 O129 1.881(17) . ?
W19 O149 1.883(17) . ?
W19 O190 1.900(18) . ?
W19 O189 1.941(16) . ?
W19 O3S2 2.370(16) . ?
W20 O20T 1.698(16) . ?
W20 O20L 1.751(16) . ?
W20 O201 1.912(15) . ?
W20 O190 1.959(17) . ?
W20 O180 2.112(16) . ?
W20 O3S2 2.406(16) . ?
W21 O21T 1.731(14) . ?
W21 O21L 1.774(12) . ?
W21 O201 1.873(15) . ?
W21 O212 1.926(16) . ?
W21 O171 2.098(16) . ?
W21 O4S2 2.254(16) . ?
W22 O22T 1.708(18) . ?
W22 O22L 1.764(16) . ?
W22 O212 1.944(16) . ?
W22 O132 1.959(17) . ?
W22 O162 2.106(14) . ?
W22 O4S2 2.315(16) . ?
Si1 O4S1 1.624(13) . ?
Si1 O3S1 1.635(13) . ?
Si1 O1S1 1.642(12) . ?
Si1 O2S1 1.654(12) . ?
Si1 La 4.541(5) . ?
Si2 O4S2 1.590(17) . ?
Si2 O3S2 1.604(16) . ?
Si2 O2S2 1.661(18) . ?
Si2 O1S2 1.668(17) . ?
Si2 La 4.516(5) . ?
La O12L 2.456(17) . ?
La O1L 2.469(13) . ?
La O20L 2.469(16) . ?
La O21L 2.473(12) . ?
La O10L 2.495(12) . ?
La O9L 2.504(12) . ?
La O22L 2.511(16) . ?
La O11L 2.536(13) . ?
La K4 4.056(6) 2_645 ?
La K12 4.392(13) . ?
O1L K4 3.047(14) 2_645 ?
O9L K12 2.947(18) . ?
O11L K11 2.94(2) . ?
O11L K4 3.001(14) 2_645 ?
O20L K12 3.03(2) . ?
O21L K4 2.750(14) 2_645 ?
O22L K11 3.22(3) . ?
O1T K2 2.669(15) 4_565 ?
O2T K9 2.793(18) 2_655 ?
O2T K11 2.87(2) 2_655 ?
O3T K6 2.932(16) . ?
O4T K1 2.747(14) . ?
O4T K2 2.884(14) 3_656 ?
O4T K6 3.109(15) . ?
O5T K7 2.726(17) . ?
O6T K2 2.657(14) . ?
O6T K1 2.941(15) 3_656 ?
O8T K4 2.791(15) . ?
O9T K3 3.032(15) 4_566 ?
O9T K5 3.084(15) . ?
O10T K10 2.75(2) . ?
O10T K1 2.792(15) 3_656 ?
O10T K3 3.078(15) 4_566 ?
O11T K2 2.860(14) 3_656 ?
O11T K11 2.87(2) . ?
O12T K3 3.000(16) 4_566 ?
O13 K4 2.989(14) 2_645 ?
O14T K9 2.94(2) 2 ?
O14T K13 3.20(3) . ?
O15T K7 3.257(18) 4_465 ?
O16T K8 3.069(18) 2_645 ?
O17T K3 2.864(15) . ?
O17T K5 2.970(16) 4_565 ?
O17T K8 3.222(17) 4_465 ?
O18T K10 2.83(2) 4_565 ?
O20T K2 2.888(17) 4_565 ?
O20T K1 3.049(16) 2_655 ?
O20T K6 3.184(17) 2_655 ?
O21T K5 2.786(15) 4_565 ?
O22T K9 2.77(2) . ?
O22T K8 3.03(2) 2_645 ?
O22T K11 3.24(3) . ?
O34 K6 2.942(15) . ?
O79 K5 2.774(15) . ?
O89 K12 3.003(19) . ?
O101 K13 2.90(3) 2_545 ?
O129 K12 3.12(2) . ?
O156 K7 2.85(2) 4_465 ?
O157 K8 3.018(16) 4_465 ?
O162 K8 2.952(16) 2_645 ?
O167 K8 3.03(2) 4_465 ?
O171 K5 2.973(17) 4_565 ?
O178 K3 3.007(17) . ?
O180 K1 2.689(17) 2_655 ?
O190 K6 2.66(2) 2_655 ?
O190 K12 2.87(2) . ?
O311 K4 3.020(13) 2_645 ?
O411 K2 2.913(14) 3_656 ?
O610 K1 2.976(13) 3_656 ?
O910 K3 2.996(14) 4_566 ?
K1 O180 2.689(17) 2_645 ?
K1 O10T 2.792(15) 3_656 ?
K1 O6T 2.941(15) 3_656 ?
K1 O610 2.976(13) 3_656 ?
K1 O20T 3.049(16) 2_645 ?
K1 O5W 3.31(3) . ?
K1 O1W 3.41(3) 3_656 ?
K2 O1T 2.669(15) 4_566 ?
K2 O3W 2.696(18) . ?
K2 O11T 2.860(14) 3_656 ?
K2 O4T 2.884(14) 3_656 ?
K2 O20T 2.888(17) 4_566 ?
K2 O411 2.913(14) 3_656 ?
K2 W4 3.667(5) 3_656 ?
K3 O12W 2.89(3) . ?
K3 O9W 2.90(3) . ?
K3 O1W 2.94(3) 4_565 ?
K3 O910 2.996(14) 4_565 ?
K3 O12T 3.000(16) 4_565 ?
K3 O9T 3.032(15) 4_565 ?
K4 O17W 2.74(4) . ?
K4 O21L 2.750(14) 2_655 ?
K4 O18W 2.84(4) 2_655 ?
K4 O13 2.989(14) 2_655 ?
K4 O10W 3.00(3) 2_655 ?
K4 O11L 3.001(14) 2_655 ?
K4 O311 3.020(13) 2_655 ?
K5 O2W 2.70(3) . ?
K5 O15W 2.77(4) . ?
K5 O21T 2.786(15) 4_566 ?
K5 O17T 2.970(16) 4_566 ?
K5 O171 2.973(17) 4_566 ?
K5 O1W 3.33(3) . ?
K6 O190 2.658(19) 2_645 ?
K6 O3W 2.69(2) 3_656 ?
K6 K12 2.927(15) 2_645 ?
K6 O20T 3.184(17) 2_645 ?
K7 O11W 2.74(3) . ?
K7 O6W 2.76(2) . ?
K7 O4W 2.83(3) . ?
K7 O156 2.85(2) 4_666 ?
K7 O15T 3.257(18) 4_666 ?
K7 W15 3.906(9) 4_666 ?
K7 K8 4.208(12) . ?
K8 O4W 2.82(3) . ?
K8 O162 2.952(16) 2_655 ?
K8 O157 3.018(16) 4_666 ?
K8 O167 3.03(2) 4_666 ?
K8 O22T 3.03(2) 2_655 ?
K8 O16T 3.069(18) 2_655 ?
K8 O6W 3.14(2) . ?
K8 O17T 3.222(17) 4_666 ?
K9 K11 2.53(2) . ?
K9 O2T 2.793(18) 2_645 ?
K9 O22W 2.83(5) . ?
K9 O14W 2.92(4) 2_645 ?
K9 O20W 2.93(4) 2_545 ?
K9 O14T 2.94(2) 2_545 ?
K9 W14 4.090(10) 2_545 ?
K10 O9W 2.66(3) 4_566 ?
K10 O21W 2.69(6) 4_566 ?
K10 O18T 2.83(2) 4_566 ?
K10 O20W 3.24(4) 2_545 ?
K10 K13 3.66(3) 2_545 ?
K10 K3 4.139(15) 4_566 ?
K10 K1 4.356(15) 3_656 ?
K11 O18W 2.72(4) . ?
K11 O14W 2.84(4) 2_645 ?
K11 O2T 2.87(2) 2_645 ?
K11 O20W 2.90(4) 2_545 ?
K12 O16W 2.78(3) . ?
K12 K6 2.927(15) 2_655 ?
K12 O3W 3.15(2) 4_565 ?
K13 O14W 2.69(4) 1_455 ?
K13 O7W 2.77(3) . ?
K13 O20W 2.78(4) . ?
K13 O101 2.90(3) 2 ?
K13 O5W 2.97(4) 4_465 ?
K13 K10 3.66(3) 2 ?
K13 K11 4.00(3) 2 ?
O1W K3 2.94(3) 4_566 ?
O1W K1 3.41(3) 3_656 ?
O2W O8W 1.57(3) . ?
O3W K6 2.69(2) 3_656 ?
O3W K12 3.15(2) 4_566 ?
O5W K13 2.97(4) 4_666 ?
O6W K5 3.34(2) 3_666 ?
O9W K10 2.66(3) 4_565 ?
O10W K4 3.00(3) 2_645 ?
O14W K13 2.69(4) 1_655 ?
O14W K11 2.84(4) 2_655 ?
O14W K9 2.92(4) 2_655 ?
O18W K4 2.84(4) 2_645 ?
O20W K11 2.90(4) 2 ?
O20W K9 2.93(4) 2 ?
O20W K10 3.24(4) 2 ?
O21W K10 2.69(6) 4_565 ?
